data_7006226
loop_
_publ_author_name
'Konkol, Marcin'
'Spaniol, Thomas P.'
'Kondracka, Ma\/lgorzata'
'Okuda, Jun'

_publ_section_title
;
 Lutetium alkyl and hydride complexes in a non-cyclopentadienyl
 coordination environment.
;
_journal_issue 36
_journal_name_full 'Dalton transactions (Cambridge, England : 2003)'
_journal_page_first 4095
_journal_page_last 4102
_journal_paper_doi 10.1039/b710228n
_journal_year 2007
_chemical_formula_sum 'C47 H63 Lu O6 S'
_chemical_formula_weight 931.00
_chemical_name_common
;
Tris(tetrahydrofurane)-thiobis(6-tert-butyl-4-
methylphenolato)-diphenylmethoxy-lutetium(iii)
;
_chemical_name_systematic
;
Tris(tetrahydrofurane)-thiobis(6-tert-butyl-4-methylphenolato)-
diphenylmethoxy-lutetium(III)
;
_space_group_IT_number 14
_symmetry_cell_setting monoclinic
_symmetry_space_group_name_Hall '-P 2yn'
_symmetry_space_group_name_H-M 'P 1 21/n 1'
_atom_sites_solution_hydrogens geom
_atom_sites_solution_primary direct
_atom_sites_solution_secondary difmap
_audit_creation_method SHELXL-97
_cell_angle_alpha 90.00
_cell_angle_beta 108.290(4)
_cell_angle_gamma 90.00
_cell_formula_units_Z 4
_cell_length_a 14.710(3)
_cell_length_b 13.582(3)
_cell_length_c 22.910(4)
_cell_measurement_reflns_used 828
_cell_measurement_temperature 130(2)
_cell_measurement_theta_max 19.41
_cell_measurement_theta_min 2.47
_cell_volume 4346.0(15)
_computing_cell_refinement 'Bruker SMART (2001)'
_computing_data_collection 'Bruker SMART (2001)'
_computing_data_reduction 'Bruker SAINT+ (1999)'
_computing_structure_refinement 'SHELXL-97 (Sheldrick, 1997)'
_computing_structure_solution 'SHELXS-97 (Sheldrick, 1990)'
_diffrn_ambient_temperature 130(2)
_diffrn_measured_fraction_theta_full 0.997
_diffrn_measured_fraction_theta_max 0.997
_diffrn_measurement_device_type 'CCD area detector'
_diffrn_measurement_method 'phi and omega scans'
_diffrn_radiation_monochromator graphite
_diffrn_radiation_source 'fine-focus sealed tube'
_diffrn_radiation_type MoK\a
_diffrn_radiation_wavelength 0.71073
_diffrn_reflns_av_R_equivalents 0.0947
_diffrn_reflns_av_sigmaI/netI 0.0760
_diffrn_reflns_limit_h_max 19
_diffrn_reflns_limit_h_min -19
_diffrn_reflns_limit_k_max 18
_diffrn_reflns_limit_k_min -18
_diffrn_reflns_limit_l_max 30
_diffrn_reflns_limit_l_min -30
_diffrn_reflns_number 57519
_diffrn_reflns_theta_full 28.38
_diffrn_reflns_theta_max 28.38
_diffrn_reflns_theta_min 1.96
_exptl_absorpt_coefficient_mu 2.366
_exptl_absorpt_correction_T_max 0.8333
_exptl_absorpt_correction_T_min 0.5571
_exptl_absorpt_correction_type empirical
_exptl_absorpt_process_details 'Bruker SADABS'
_exptl_crystal_colour colourless
_exptl_crystal_density_diffrn 1.423
_exptl_crystal_density_method 'not measured'
_exptl_crystal_description plate
_exptl_crystal_F_000 1920
_exptl_crystal_size_max 0.28
_exptl_crystal_size_mid 0.21
_exptl_crystal_size_min 0.08
_refine_diff_density_max 1.488
_refine_diff_density_min -0.812
_refine_diff_density_rms 0.117
_refine_ls_extinction_method none
_refine_ls_goodness_of_fit_ref 1.015
_refine_ls_hydrogen_treatment constr
_refine_ls_matrix_type full
_refine_ls_number_parameters 496
_refine_ls_number_reflns 10862
_refine_ls_number_restraints 0
_refine_ls_restrained_S_all 1.015
_refine_ls_R_factor_all 0.0700
_refine_ls_R_factor_gt 0.0420
_refine_ls_shift/su_max 0.002
_refine_ls_shift/su_mean 0.000
_refine_ls_structure_factor_coef Fsqd
_refine_ls_weighting_details 'calc w=1/[\s^2^(Fo^2^)+(0.0363P)^2^+0.0000P] where P=(Fo^2^+2Fc^2^)/3'
_refine_ls_weighting_scheme calc
_refine_ls_wR_factor_gt 0.0884
_refine_ls_wR_factor_ref 0.0973
_reflns_number_gt 7876
_reflns_number_total 10862
_reflns_threshold_expression >2sigma(I)
_cod_data_source_file b710228n.txt
_cod_data_source_block mk6
_cod_original_cell_volume 4346.0(14)
_cod_original_sg_symbol_Hall -P2yn
_cod_original_sg_symbol_H-M P21/n
_cod_database_code 7006226

loop_
_symmetry_equiv_pos_as_xyz
'x, y, z'
'-x+1/2, y+1/2, -z+1/2'
'-x, -y, -z'
'x-1/2, -y-1/2, z-1/2'

loop_
_atom_site_label
_atom_site_type_symbol
_atom_site_fract_x
_atom_site_fract_y
_atom_site_fract_z
_atom_site_U_iso_or_equiv
_atom_site_adp_type
_atom_site_occupancy
_atom_site_symmetry_multiplicity
_atom_site_calc_flag
_atom_site_refinement_flags
_atom_site_disorder_assembly
_atom_site_disorder_group
Lu1 Lu 0.558999(12) 0.231233(12) 0.819927(8) 0.02458(6) Uani 1 1 d . . .
S1 S 0.46296(7) 0.04437(7) 0.79966(5) 0.0251(2) Uani 1 1 d . . .
O1 O 0.64689(19) 0.12549(19) 0.88255(13) 0.0282(6) Uani 1 1 d . . .
O2 O 0.5691(2) 0.16132(19) 0.73669(13) 0.0281(6) Uani 1 1 d . . .
O3 O 0.4511(2) 0.3268(2) 0.77734(13) 0.0337(7) Uani 1 1 d . . .
O4 O 0.6133(2) 0.3503(2) 0.90010(14) 0.0387(8) Uani 1 1 d . . .
O5 O 0.4616(2) 0.2147(2) 0.88839(13) 0.0313(7) Uani 1 1 d . . .
O6 O 0.6898(2) 0.3139(2) 0.80461(15) 0.0381(7) Uani 1 1 d . . .
C1 C 0.6428(3) 0.0282(3) 0.88544(19) 0.0261(9) Uani 1 1 d . . .
C2 C 0.7167(3) -0.0287(3) 0.92712(19) 0.0268(9) Uani 1 1 d . . .
C3 C 0.8047(3) 0.0208(3) 0.9708(2) 0.0334(10) Uani 1 1 d . . .
C4 C 0.8768(3) -0.0522(3) 1.0104(2) 0.0395(11) Uani 1 1 d . . .
H4A H 0.9318 -0.0162 1.0374 0.059 Uiso 1 1 calc R . .
H4B H 0.8987 -0.0966 0.9839 0.059 Uiso 1 1 calc R . .
H4C H 0.8465 -0.0905 1.0354 0.059 Uiso 1 1 calc R . .
C5 C 0.8557(3) 0.0819(4) 0.9345(2) 0.0458(13) Uani 1 1 d . . .
H5A H 0.9124 0.1132 0.9630 0.069 Uiso 1 1 calc R . .
H5B H 0.8122 0.1327 0.9109 0.069 Uiso 1 1 calc R . .
H5C H 0.8754 0.0389 0.9062 0.069 Uiso 1 1 calc R . .
C6 C 0.7728(3) 0.0871(3) 1.0151(2) 0.0388(11) Uani 1 1 d . . .
H6A H 0.8289 0.1193 1.0435 0.058 Uiso 1 1 calc R . .
H6B H 0.7408 0.0470 1.0384 0.058 Uiso 1 1 calc R . .
H6C H 0.7282 0.1371 0.9915 0.058 Uiso 1 1 calc R . .
C7 C 0.7054(3) -0.1306(3) 0.9271(2) 0.0305(10) Uani 1 1 d . . .
H7 H 0.7550 -0.1686 0.9544 0.037 Uiso 1 1 calc R . .
C8 C 0.6248(3) -0.1805(3) 0.8890(2) 0.0335(10) Uani 1 1 d . . .
C9 C 0.6140(4) -0.2907(3) 0.8934(3) 0.0494(14) Uani 1 1 d . . .
H9A H 0.6711 -0.3176 0.9240 0.074 Uiso 1 1 calc R . .
H9B H 0.6066 -0.3208 0.8533 0.074 Uiso 1 1 calc R . .
H9C H 0.5574 -0.3051 0.9058 0.074 Uiso 1 1 calc R . .
C10 C 0.5545(3) -0.1253(3) 0.8497(2) 0.0306(9) Uani 1 1 d . . .
H10 H 0.4995 -0.1569 0.8231 0.037 Uiso 1 1 calc R . .
C11 C 0.5620(3) -0.0239(3) 0.84805(19) 0.0242(8) Uani 1 1 d . . .
C12 C 0.5177(3) 0.0923(3) 0.70094(19) 0.0276(9) Uani 1 1 d . . .
C13 C 0.5090(3) 0.0855(3) 0.6372(2) 0.0333(10) Uani 1 1 d . . .
C14 C 0.5541(4) 0.1628(3) 0.6071(2) 0.0406(11) Uani 1 1 d . . .
C15 C 0.5279(6) 0.1485(4) 0.5383(3) 0.084(2) Uani 1 1 d . . .
H15A H 0.5587 0.1997 0.5209 0.126 Uiso 1 1 calc R . .
H15B H 0.4582 0.1531 0.5197 0.126 Uiso 1 1 calc R . .
H15C H 0.5497 0.0836 0.5296 0.126 Uiso 1 1 calc R . .
C16 C 0.6635(4) 0.1579(4) 0.6349(3) 0.0672(18) Uani 1 1 d . . .
H16A H 0.6927 0.2082 0.6157 0.101 Uiso 1 1 calc R . .
H16B H 0.6859 0.0926 0.6274 0.101 Uiso 1 1 calc R . .
H16C H 0.6817 0.1699 0.6792 0.101 Uiso 1 1 calc R . .
C17 C 0.5207(4) 0.2653(3) 0.6173(2) 0.0442(12) Uani 1 1 d . . .
H17A H 0.5513 0.3141 0.5980 0.066 Uiso 1 1 calc R . .
H17B H 0.5384 0.2785 0.6615 0.066 Uiso 1 1 calc R . .
H17C H 0.4510 0.2696 0.5990 0.066 Uiso 1 1 calc R . .
C18 C 0.4552(4) 0.0076(3) 0.6041(2) 0.0389(11) Uani 1 1 d . . .
H18 H 0.4511 0.0012 0.5621 0.047 Uiso 1 1 calc R . .
C19 C 0.4068(3) -0.0619(3) 0.6286(2) 0.0376(11) Uani 1 1 d . . .
C20 C 0.3496(4) -0.1430(4) 0.5884(2) 0.0522(14) Uani 1 1 d . . .
H20A H 0.3552 -0.1374 0.5470 0.078 Uiso 1 1 calc R . .
H20B H 0.2822 -0.1372 0.5861 0.078 Uiso 1 1 calc R . .
H20C H 0.3743 -0.2071 0.6060 0.078 Uiso 1 1 calc R . .
C21 C 0.4116(3) -0.0509(3) 0.6888(2) 0.0309(10) Uani 1 1 d . . .
H21 H 0.3773 -0.0948 0.7066 0.037 Uiso 1 1 calc R . .
C22 C 0.4661(3) 0.0239(3) 0.72422(19) 0.0264(9) Uani 1 1 d . . .
C23 C 0.3684(3) 0.3809(3) 0.7522(2) 0.0309(10) Uani 1 1 d . . .
H23 H 0.3363 0.3866 0.7847 0.037 Uiso 1 1 calc R . .
C24 C 0.3911(3) 0.4851(3) 0.73661(19) 0.0300(9) Uani 1 1 d . . .
C25 C 0.4431(3) 0.5000(3) 0.6962(2) 0.0408(12) Uani 1 1 d . . .
H25 H 0.4608 0.4453 0.6762 0.049 Uiso 1 1 calc R . .
C26 C 0.4692(4) 0.5938(4) 0.6850(2) 0.0442(12) Uani 1 1 d . . .
H26 H 0.5057 0.6035 0.6578 0.053 Uiso 1 1 calc R . .
C27 C 0.4428(4) 0.6731(3) 0.7130(2) 0.0432(12) Uani 1 1 d . . .
H27 H 0.4629 0.7374 0.7062 0.052 Uiso 1 1 calc R . .
C28 C 0.3878(4) 0.6600(3) 0.7503(2) 0.0449(12) Uani 1 1 d . . .
H28 H 0.3665 0.7154 0.7678 0.054 Uiso 1 1 calc R . .
C29 C 0.3627(3) 0.5653(3) 0.7629(2) 0.0393(11) Uani 1 1 d . . .
H29 H 0.3257 0.5562 0.7899 0.047 Uiso 1 1 calc R . .
C30 C 0.2980(3) 0.3288(3) 0.6973(2) 0.0296(9) Uani 1 1 d . . .
C31 C 0.3169(3) 0.2364(3) 0.6796(2) 0.0356(10) Uani 1 1 d . . .
H31 H 0.3757 0.2053 0.7012 0.043 Uiso 1 1 calc R . .
C32 C 0.2523(4) 0.1877(4) 0.6309(2) 0.0444(12) Uani 1 1 d . . .
H32 H 0.2666 0.1236 0.6197 0.053 Uiso 1 1 calc R . .
C33 C 0.1672(4) 0.2324(4) 0.5989(2) 0.0420(11) Uani 1 1 d . . .
H33 H 0.1227 0.1993 0.5655 0.050 Uiso 1 1 calc R . .
C34 C 0.1469(3) 0.3249(3) 0.6155(2) 0.0387(11) Uani 1 1 d . . .
H34 H 0.0884 0.3561 0.5934 0.046 Uiso 1 1 calc R . .
C35 C 0.2118(3) 0.3727(3) 0.6644(2) 0.0348(10) Uani 1 1 d . . .
H35 H 0.1972 0.4367 0.6756 0.042 Uiso 1 1 calc R . .
C36 C 0.5556(4) 0.4305(3) 0.9087(2) 0.0483(13) Uani 1 1 d . . .
H36A H 0.4915 0.4069 0.9078 0.058 Uiso 1 1 calc R . .
H36B H 0.5478 0.4805 0.8760 0.058 Uiso 1 1 calc R . .
C37 C 0.6086(4) 0.4731(4) 0.9706(2) 0.0513(14) Uani 1 1 d . . .
H37A H 0.5956 0.5444 0.9723 0.062 Uiso 1 1 calc R . .
H37B H 0.5912 0.4390 1.0038 0.062 Uiso 1 1 calc R . .
C38 C 0.7111(4) 0.4546(3) 0.9752(2) 0.0499(14) Uani 1 1 d . . .
H38A H 0.7523 0.4525 1.0186 0.060 Uiso 1 1 calc R . .
H38B H 0.7353 0.5059 0.9532 0.060 Uiso 1 1 calc R . .
C39 C 0.7072(4) 0.3557(4) 0.9449(2) 0.0463(13) Uani 1 1 d . . .
H39A H 0.7575 0.3505 0.9248 0.056 Uiso 1 1 calc R . .
H39B H 0.7163 0.3021 0.9755 0.056 Uiso 1 1 calc R . .
C40 C 0.4919(3) 0.1747(4) 0.9496(2) 0.0405(11) Uani 1 1 d . . .
H40A H 0.4969 0.2273 0.9804 0.049 Uiso 1 1 calc R . .
H40B H 0.5550 0.1421 0.9584 0.049 Uiso 1 1 calc R . .
C41 C 0.4173(4) 0.1023(4) 0.9510(3) 0.0567(15) Uani 1 1 d . . .
H41A H 0.4141 0.0943 0.9933 0.068 Uiso 1 1 calc R . .
H41B H 0.4300 0.0374 0.9355 0.068 Uiso 1 1 calc R . .
C42 C 0.3253(3) 0.1469(4) 0.9090(2) 0.0431(12) Uani 1 1 d . . .
H42A H 0.2911 0.1837 0.9330 0.052 Uiso 1 1 calc R . .
H42B H 0.2825 0.0950 0.8848 0.052 Uiso 1 1 calc R . .
C43 C 0.3577(3) 0.2160(3) 0.8669(2) 0.0358(11) Uani 1 1 d . . .
H43A H 0.3333 0.1930 0.8237 0.043 Uiso 1 1 calc R . .
H43B H 0.3336 0.2835 0.8691 0.043 Uiso 1 1 calc R . .
C44 C 0.7757(4) 0.2709(4) 0.7979(3) 0.0535(14) Uani 1 1 d . . .
H44A H 0.7600 0.2113 0.7717 0.064 Uiso 1 1 calc R . .
H44B H 0.8205 0.2522 0.8385 0.064 Uiso 1 1 calc R . .
C45 C 0.8199(4) 0.3478(5) 0.7684(3) 0.0654(17) Uani 1 1 d . . .
H45A H 0.8766 0.3774 0.7989 0.079 Uiso 1 1 calc R . .
H45B H 0.8397 0.3191 0.7345 0.079 Uiso 1 1 calc R . .
C46 C 0.7443(5) 0.4223(5) 0.7445(3) 0.0724(19) Uani 1 1 d . . .
H46A H 0.7042 0.4062 0.7021 0.087 Uiso 1 1 calc R . .
H46B H 0.7722 0.4887 0.7448 0.087 Uiso 1 1 calc R . .
C47 C 0.6871(4) 0.4166(4) 0.7885(3) 0.0560(15) Uani 1 1 d . . .
H47A H 0.7165 0.4576 0.8254 0.067 Uiso 1 1 calc R . .
H47B H 0.6205 0.4388 0.7686 0.067 Uiso 1 1 calc R . .

loop_
_atom_site_aniso_label
_atom_site_aniso_U_11
_atom_site_aniso_U_22
_atom_site_aniso_U_33
_atom_site_aniso_U_23
_atom_site_aniso_U_13
_atom_site_aniso_U_12
Lu1 0.02389(9) 0.01648(9) 0.03260(10) 0.00117(7) 0.00775(7) -0.00079(7)
S1 0.0226(5) 0.0193(5) 0.0333(6) 0.0010(4) 0.0085(4) -0.0006(4)
O1 0.0246(15) 0.0183(14) 0.0380(17) 0.0009(12) 0.0045(13) -0.0021(11)
O2 0.0294(16) 0.0216(14) 0.0339(16) 0.0004(12) 0.0108(13) -0.0046(12)
O3 0.0338(17) 0.0243(16) 0.0402(18) 0.0054(13) 0.0076(14) 0.0078(12)
O4 0.0367(18) 0.0295(17) 0.048(2) -0.0113(14) 0.0103(15) -0.0051(13)
O5 0.0292(16) 0.0341(18) 0.0313(16) 0.0005(12) 0.0105(13) -0.0013(12)
O6 0.0330(17) 0.0289(17) 0.055(2) 0.0012(15) 0.0170(15) -0.0092(13)
C1 0.028(2) 0.021(2) 0.034(2) 0.0003(17) 0.0162(18) 0.0002(16)
C2 0.027(2) 0.024(2) 0.031(2) 0.0045(17) 0.0116(18) 0.0024(17)
C3 0.026(2) 0.033(2) 0.039(3) 0.0051(19) 0.008(2) 0.0054(18)
C4 0.031(2) 0.043(3) 0.041(3) 0.001(2) 0.007(2) 0.009(2)
C5 0.022(2) 0.056(3) 0.056(3) 0.017(2) 0.009(2) -0.006(2)
C6 0.030(2) 0.039(3) 0.040(3) -0.008(2) 0.000(2) 0.002(2)
C7 0.028(2) 0.026(2) 0.040(3) 0.0062(18) 0.013(2) 0.0073(17)
C8 0.035(2) 0.021(2) 0.049(3) 0.0030(19) 0.020(2) 0.0045(18)
C9 0.043(3) 0.024(3) 0.077(4) 0.013(2) 0.012(3) 0.003(2)
C10 0.031(2) 0.022(2) 0.039(3) 0.0010(18) 0.012(2) -0.0020(17)
C11 0.025(2) 0.0171(19) 0.032(2) 0.0027(16) 0.0113(17) 0.0004(15)
C12 0.030(2) 0.018(2) 0.035(2) 0.0000(17) 0.0107(19) 0.0013(16)
C13 0.045(3) 0.018(2) 0.041(3) -0.0032(18) 0.021(2) 0.0003(18)
C14 0.058(3) 0.028(2) 0.045(3) -0.003(2) 0.030(3) -0.006(2)
C15 0.170(8) 0.045(3) 0.058(4) -0.014(3) 0.065(5) -0.044(4)
C16 0.061(4) 0.048(3) 0.114(5) 0.018(3) 0.058(4) 0.004(3)
C17 0.058(3) 0.028(2) 0.050(3) 0.010(2) 0.022(3) 0.001(2)
C18 0.054(3) 0.029(2) 0.038(3) -0.0046(19) 0.020(2) 0.000(2)
C19 0.048(3) 0.022(2) 0.041(3) -0.0013(19) 0.010(2) -0.0033(19)
C20 0.071(4) 0.036(3) 0.048(3) -0.013(2) 0.017(3) -0.020(3)
C21 0.032(2) 0.024(2) 0.036(3) 0.0010(18) 0.010(2) -0.0032(18)
C22 0.029(2) 0.019(2) 0.031(2) 0.0028(16) 0.0094(18) 0.0059(16)
C23 0.039(3) 0.024(2) 0.035(2) 0.0051(17) 0.019(2) 0.0096(18)
C24 0.033(2) 0.022(2) 0.031(2) 0.0008(17) 0.0060(19) 0.0047(17)
C25 0.056(3) 0.027(2) 0.043(3) -0.0050(19) 0.021(3) 0.002(2)
C26 0.053(3) 0.037(3) 0.045(3) 0.004(2) 0.019(3) 0.001(2)
C27 0.052(3) 0.023(2) 0.048(3) 0.001(2) 0.006(2) -0.002(2)
C28 0.052(3) 0.024(2) 0.055(3) -0.012(2) 0.010(3) 0.004(2)
C29 0.040(3) 0.033(3) 0.042(3) -0.005(2) 0.009(2) 0.008(2)
C30 0.030(2) 0.027(2) 0.035(2) 0.0055(17) 0.0140(19) 0.0049(17)
C31 0.032(2) 0.033(2) 0.040(3) 0.004(2) 0.009(2) 0.0089(19)
C32 0.056(3) 0.034(3) 0.044(3) -0.004(2) 0.018(3) 0.002(2)
C33 0.042(3) 0.042(3) 0.040(3) 0.000(2) 0.010(2) -0.002(2)
C34 0.030(2) 0.043(3) 0.044(3) 0.009(2) 0.012(2) 0.007(2)
C35 0.033(2) 0.025(2) 0.048(3) 0.0052(19) 0.016(2) 0.0065(18)
C36 0.054(3) 0.028(3) 0.066(4) -0.012(2) 0.023(3) 0.001(2)
C37 0.085(4) 0.025(3) 0.048(3) 0.002(2) 0.027(3) 0.002(3)
C38 0.066(4) 0.030(3) 0.045(3) -0.003(2) 0.005(3) -0.017(2)
C39 0.041(3) 0.042(3) 0.046(3) -0.003(2) -0.001(2) -0.006(2)
C40 0.035(3) 0.058(3) 0.027(2) 0.004(2) 0.007(2) 0.000(2)
C41 0.041(3) 0.070(4) 0.060(4) 0.018(3) 0.017(3) 0.006(3)
C42 0.032(3) 0.040(3) 0.058(3) 0.015(2) 0.015(2) -0.001(2)
C43 0.029(2) 0.036(3) 0.043(3) 0.010(2) 0.013(2) 0.0109(19)
C44 0.036(3) 0.054(3) 0.077(4) 0.007(3) 0.029(3) 0.000(2)
C45 0.059(4) 0.074(4) 0.076(4) 0.005(3) 0.039(3) -0.013(3)
C46 0.092(5) 0.065(4) 0.065(4) 0.018(3) 0.031(4) -0.023(4)
C47 0.053(3) 0.033(3) 0.081(4) 0.015(3) 0.018(3) -0.012(2)

loop_
_atom_type_symbol
_atom_type_description
_atom_type_scat_dispersion_real
_atom_type_scat_dispersion_imag
_atom_type_scat_source
C C 0.0033 0.0016 'International Tables Vol C Tables 4.2.6.8 and 6.1.1.4'
H H 0.0000 0.0000 'International Tables Vol C Tables 4.2.6.8 and 6.1.1.4'
O O 0.0106 0.0060 'International Tables Vol C Tables 4.2.6.8 and 6.1.1.4'
S S 0.1246 0.1234 'International Tables Vol C Tables 4.2.6.8 and 6.1.1.4'
Lu Lu -0.4720 5.8584 'International Tables Vol C Tables 4.2.6.8 and 6.1.1.4'

loop_
_geom_angle_atom_site_label_1
_geom_angle_atom_site_label_2
_geom_angle_atom_site_label_3
_geom_angle
_geom_angle_site_symmetry_1
_geom_angle_site_symmetry_3
_geom_angle_publ_flag
O3 Lu1 O1 162.89(12) . . ?
O3 Lu1 O2 96.59(11) . . ?
O1 Lu1 O2 95.81(11) . . ?
O3 Lu1 O6 100.07(11) . . ?
O1 Lu1 O6 94.00(11) . . ?
O2 Lu1 O6 78.08(10) . . ?
O3 Lu1 O4 87.67(11) . . ?
O1 Lu1 O4 87.33(11) . . ?
O2 Lu1 O4 150.56(11) . . ?
O6 Lu1 O4 72.50(11) . . ?
O3 Lu1 O5 80.85(11) . . ?
O1 Lu1 O5 82.04(10) . . ?
O2 Lu1 O5 137.47(10) . . ?
O6 Lu1 O5 144.39(10) . . ?
O4 Lu1 O5 71.97(10) . . ?
O3 Lu1 S1 102.42(9) . . ?
O1 Lu1 S1 71.33(7) . . ?
O2 Lu1 S1 68.77(7) . . ?
O6 Lu1 S1 141.59(8) . . ?
O4 Lu1 S1 138.74(8) . . ?
O5 Lu1 S1 70.41(7) . . ?
C22 S1 C11 105.01(19) . . ?
C22 S1 Lu1 97.73(14) . . ?
C11 S1 Lu1 95.41(13) . . ?
C1 O1 Lu1 132.2(2) . . ?
C12 O2 Lu1 132.3(3) . . ?
C23 O3 Lu1 170.2(3) . . ?
C36 O4 C39 109.9(4) . . ?
C36 O4 Lu1 123.5(3) . . ?
C39 O4 Lu1 126.6(3) . . ?
C40 O5 C43 107.9(3) . . ?
C40 O5 Lu1 126.5(3) . . ?
C43 O5 Lu1 123.2(2) . . ?
C47 O6 C44 108.6(4) . . ?
C47 O6 Lu1 123.0(3) . . ?
C44 O6 Lu1 127.5(3) . . ?
O1 C1 C11 120.6(4) . . ?
O1 C1 C2 122.4(4) . . ?
C11 C1 C2 116.9(4) . . ?
C7 C2 C1 118.1(4) . . ?
C7 C2 C3 121.0(4) . . ?
C1 C2 C3 120.8(4) . . ?
C2 C3 C4 113.2(4) . . ?
C2 C3 C5 110.1(4) . . ?
C4 C3 C5 107.9(4) . . ?
C2 C3 C6 108.7(3) . . ?
C4 C3 C6 106.7(4) . . ?
C5 C3 C6 110.2(4) . . ?
C3 C4 H4A 109.5 . . ?
C3 C4 H4B 109.5 . . ?
H4A C4 H4B 109.5 . . ?
C3 C4 H4C 109.5 . . ?
H4A C4 H4C 109.5 . . ?
H4B C4 H4C 109.5 . . ?
C3 C5 H5A 109.5 . . ?
C3 C5 H5B 109.5 . . ?
H5A C5 H5B 109.5 . . ?
C3 C5 H5C 109.5 . . ?
H5A C5 H5C 109.5 . . ?
H5B C5 H5C 109.5 . . ?
C3 C6 H6A 109.5 . . ?
C3 C6 H6B 109.5 . . ?
H6A C6 H6B 109.5 . . ?
C3 C6 H6C 109.5 . . ?
H6A C6 H6C 109.5 . . ?
H6B C6 H6C 109.5 . . ?
C2 C7 C8 123.7(4) . . ?
C2 C7 H7 118.1 . . ?
C8 C7 H7 118.1 . . ?
C10 C8 C7 117.6(4) . . ?
C10 C8 C9 121.0(4) . . ?
C7 C8 C9 121.4(4) . . ?
C8 C9 H9A 109.5 . . ?
C8 C9 H9B 109.5 . . ?
H9A C9 H9B 109.5 . . ?
C8 C9 H9C 109.5 . . ?
H9A C9 H9C 109.5 . . ?
H9B C9 H9C 109.5 . . ?
C8 C10 C11 121.0(4) . . ?
C8 C10 H10 119.5 . . ?
C11 C10 H10 119.5 . . ?
C10 C11 C1 122.6(4) . . ?
C10 C11 S1 118.5(3) . . ?
C1 C11 S1 118.8(3) . . ?
O2 C12 C22 120.5(4) . . ?
O2 C12 C13 122.2(4) . . ?
C22 C12 C13 117.3(4) . . ?
C18 C13 C12 117.3(4) . . ?
C18 C13 C14 122.2(4) . . ?
C12 C13 C14 120.5(4) . . ?
C15 C14 C17 106.8(4) . . ?
C15 C14 C13 112.3(4) . . ?
C17 C14 C13 110.8(4) . . ?
C15 C14 C16 108.6(5) . . ?
C17 C14 C16 108.9(4) . . ?
C13 C14 C16 109.4(4) . . ?
C14 C15 H15A 109.5 . . ?
C14 C15 H15B 109.5 . . ?
H15A C15 H15B 109.5 . . ?
C14 C15 H15C 109.5 . . ?
H15A C15 H15C 109.5 . . ?
H15B C15 H15C 109.5 . . ?
C14 C16 H16A 109.5 . . ?
C14 C16 H16B 109.5 . . ?
H16A C16 H16B 109.5 . . ?
C14 C16 H16C 109.5 . . ?
H16A C16 H16C 109.5 . . ?
H16B C16 H16C 109.5 . . ?
C14 C17 H17A 109.5 . . ?
C14 C17 H17B 109.5 . . ?
H17A C17 H17B 109.5 . . ?
C14 C17 H17C 109.5 . . ?
H17A C17 H17C 109.5 . . ?
H17B C17 H17C 109.5 . . ?
C13 C18 C19 124.5(4) . . ?
C13 C18 H18 117.7 . . ?
C19 C18 H18 117.7 . . ?
C21 C19 C18 117.3(4) . . ?
C21 C19 C20 122.5(4) . . ?
C18 C19 C20 120.2(4) . . ?
C19 C20 H20A 109.5 . . ?
C19 C20 H20B 109.5 . . ?
H20A C20 H20B 109.5 . . ?
C19 C20 H20C 109.5 . . ?
H20A C20 H20C 109.5 . . ?
H20B C20 H20C 109.5 . . ?
C19 C21 C22 120.4(4) . . ?
C19 C21 H21 119.8 . . ?
C22 C21 H21 119.8 . . ?
C21 C22 C12 123.0(4) . . ?
C21 C22 S1 119.9(3) . . ?
C12 C22 S1 116.8(3) . . ?
O3 C23 C24 111.2(4) . . ?
O3 C23 C30 112.1(3) . . ?
C24 C23 C30 112.2(3) . . ?
O3 C23 H23 107.0 . . ?
C24 C23 H23 107.0 . . ?
C30 C23 H23 107.0 . . ?
C29 C24 C25 119.0(4) . . ?
C29 C24 C23 121.0(4) . . ?
C25 C24 C23 120.0(4) . . ?
C26 C25 C24 120.2(4) . . ?
C26 C25 H25 119.9 . . ?
C24 C25 H25 119.9 . . ?
C27 C26 C25 120.2(5) . . ?
C27 C26 H26 119.9 . . ?
C25 C26 H26 119.9 . . ?
C28 C27 C26 120.3(5) . . ?
C28 C27 H27 119.9 . . ?
C26 C27 H27 119.9 . . ?
C27 C28 C29 119.9(4) . . ?
C27 C28 H28 120.0 . . ?
C29 C28 H28 120.0 . . ?
C24 C29 C28 120.3(5) . . ?
C24 C29 H29 119.8 . . ?
C28 C29 H29 119.8 . . ?
C31 C30 C35 117.8(4) . . ?
C31 C30 C23 121.2(4) . . ?
C35 C30 C23 121.0(4) . . ?
C30 C31 C32 121.5(4) . . ?
C30 C31 H31 119.2 . . ?
C32 C31 H31 119.2 . . ?
C33 C32 C31 119.8(5) . . ?
C33 C32 H32 120.1 . . ?
C31 C32 H32 120.1 . . ?
C34 C33 C32 119.8(5) . . ?
C34 C33 H33 120.1 . . ?
C32 C33 H33 120.1 . . ?
C33 C34 C35 119.9(4) . . ?
C33 C34 H34 120.1 . . ?
C35 C34 H34 120.1 . . ?
C34 C35 C30 121.2(4) . . ?
C34 C35 H35 119.4 . . ?
C30 C35 H35 119.4 . . ?
O4 C36 C37 105.6(4) . . ?
O4 C36 H36A 110.6 . . ?
C37 C36 H36A 110.6 . . ?
O4 C36 H36B 110.6 . . ?
C37 C36 H36B 110.6 . . ?
H36A C36 H36B 108.7 . . ?
C38 C37 C36 102.3(4) . . ?
C38 C37 H37A 111.3 . . ?
C36 C37 H37A 111.3 . . ?
C38 C37 H37B 111.3 . . ?
C36 C37 H37B 111.3 . . ?
H37A C37 H37B 109.2 . . ?
C37 C38 C39 103.1(4) . . ?
C37 C38 H38A 111.2 . . ?
C39 C38 H38A 111.2 . . ?
C37 C38 H38B 111.2 . . ?
C39 C38 H38B 111.2 . . ?
H38A C38 H38B 109.1 . . ?
O4 C39 C38 105.2(4) . . ?
O4 C39 H39A 110.7 . . ?
C38 C39 H39A 110.7 . . ?
O4 C39 H39B 110.7 . . ?
C38 C39 H39B 110.7 . . ?
H39A C39 H39B 108.8 . . ?
O5 C40 C41 105.5(4) . . ?
O5 C40 H40A 110.6 . . ?
C41 C40 H40A 110.6 . . ?
O5 C40 H40B 110.6 . . ?
C41 C40 H40B 110.6 . . ?
H40A C40 H40B 108.8 . . ?
C40 C41 C42 103.9(4) . . ?
C40 C41 H41A 111.0 . . ?
C42 C41 H41A 111.0 . . ?
C40 C41 H41B 111.0 . . ?
C42 C41 H41B 111.0 . . ?
H41A C41 H41B 109.0 . . ?
C41 C42 C43 104.7(4) . . ?
C41 C42 H42A 110.8 . . ?
C43 C42 H42A 110.8 . . ?
C41 C42 H42B 110.8 . . ?
C43 C42 H42B 110.8 . . ?
H42A C42 H42B 108.9 . . ?
O5 C43 C42 106.4(3) . . ?
O5 C43 H43A 110.4 . . ?
C42 C43 H43A 110.4 . . ?
O5 C43 H43B 110.4 . . ?
C42 C43 H43B 110.4 . . ?
H43A C43 H43B 108.6 . . ?
O6 C44 C45 106.5(4) . . ?
O6 C44 H44A 110.4 . . ?
C45 C44 H44A 110.4 . . ?
O6 C44 H44B 110.4 . . ?
C45 C44 H44B 110.4 . . ?
H44A C44 H44B 108.6 . . ?
C46 C45 C44 105.2(5) . . ?
C46 C45 H45A 110.7 . . ?
C44 C45 H45A 110.7 . . ?
C46 C45 H45B 110.7 . . ?
C44 C45 H45B 110.7 . . ?
H45A C45 H45B 108.8 . . ?
C45 C46 C47 103.4(5) . . ?
C45 C46 H46A 111.1 . . ?
C47 C46 H46A 111.1 . . ?
C45 C46 H46B 111.1 . . ?
C47 C46 H46B 111.1 . . ?
H46A C46 H46B 109.0 . . ?
O6 C47 C46 104.2(5) . . ?
O6 C47 H47A 110.9 . . ?
C46 C47 H47A 110.9 . . ?
O6 C47 H47B 110.9 . . ?
C46 C47 H47B 110.9 . . ?
H47A C47 H47B 108.9 . . ?

loop_
_geom_bond_atom_site_label_1
_geom_bond_atom_site_label_2
_geom_bond_distance
_geom_bond_site_symmetry_2
_geom_bond_publ_flag
Lu1 O3 2.045(3) . ?
Lu1 O1 2.151(3) . ?
Lu1 O2 2.176(3) . ?
Lu1 O6 2.347(3) . ?
Lu1 O4 2.389(3) . ?
Lu1 O5 2.445(3) . ?
Lu1 S1 2.8707(11) . ?
S1 C22 1.765(4) . ?
S1 C11 1.788(4) . ?
O1 C1 1.326(4) . ?
O2 C12 1.316(5) . ?
O3 C23 1.383(5) . ?
O4 C36 1.431(5) . ?
O4 C39 1.442(5) . ?
O5 C40 1.438(5) . ?
O5 C43 1.450(5) . ?
O6 C47 1.440(5) . ?
O6 C44 1.444(6) . ?
C1 C11 1.417(5) . ?
C1 C2 1.427(6) . ?
C2 C7 1.395(6) . ?
C2 C3 1.522(6) . ?
C3 C4 1.526(6) . ?
C3 C5 1.528(6) . ?
C3 C6 1.535(6) . ?
C4 H4A 0.9800 . ?
C4 H4B 0.9800 . ?
C4 H4C 0.9800 . ?
C5 H5A 0.9800 . ?
C5 H5B 0.9800 . ?
C5 H5C 0.9800 . ?
C6 H6A 0.9800 . ?
C6 H6B 0.9800 . ?
C6 H6C 0.9800 . ?
C7 C8 1.406(6) . ?
C7 H7 0.9500 . ?
C8 C10 1.363(6) . ?
C8 C9 1.512(6) . ?
C9 H9A 0.9800 . ?
C9 H9B 0.9800 . ?
C9 H9C 0.9800 . ?
C10 C11 1.383(5) . ?
C10 H10 0.9500 . ?
C12 C22 1.406(6) . ?
C12 C13 1.428(6) . ?
C13 C18 1.394(6) . ?
C13 C14 1.520(6) . ?
C14 C15 1.513(7) . ?
C14 C17 1.519(6) . ?
C14 C16 1.534(7) . ?
C15 H15A 0.9800 . ?
C15 H15B 0.9800 . ?
C15 H15C 0.9800 . ?
C16 H16A 0.9800 . ?
C16 H16B 0.9800 . ?
C16 H16C 0.9800 . ?
C17 H17A 0.9800 . ?
C17 H17B 0.9800 . ?
C17 H17C 0.9800 . ?
C18 C19 1.402(6) . ?
C18 H18 0.9500 . ?
C19 C21 1.367(6) . ?
C19 C20 1.511(6) . ?
C20 H20A 0.9800 . ?
C20 H20B 0.9800 . ?
C20 H20C 0.9800 . ?
C21 C22 1.388(6) . ?
C21 H21 0.9500 . ?
C23 C24 1.523(6) . ?
C23 C30 1.528(6) . ?
C23 H23 1.0000 . ?
C24 C29 1.372(6) . ?
C24 C25 1.389(6) . ?
C25 C26 1.378(7) . ?
C25 H25 0.9500 . ?
C26 C27 1.370(7) . ?
C26 H26 0.9500 . ?
C27 C28 1.362(7) . ?
C27 H27 0.9500 . ?
C28 C29 1.393(6) . ?
C28 H28 0.9500 . ?
C29 H29 0.9500 . ?
C30 C31 1.373(6) . ?
C30 C35 1.391(6) . ?
C31 C32 1.386(7) . ?
C31 H31 0.9500 . ?
C32 C33 1.378(7) . ?
C32 H32 0.9500 . ?
C33 C34 1.372(7) . ?
C33 H33 0.9500 . ?
C34 C35 1.385(6) . ?
C34 H34 0.9500 . ?
C35 H35 0.9500 . ?
C36 C37 1.504(7) . ?
C36 H36A 0.9900 . ?
C36 H36B 0.9900 . ?
C37 C38 1.500(7) . ?
C37 H37A 0.9900 . ?
C37 H37B 0.9900 . ?
C38 C39 1.505(7) . ?
C38 H38A 0.9900 . ?
C38 H38B 0.9900 . ?
C39 H39A 0.9900 . ?
C39 H39B 0.9900 . ?
C40 C41 1.482(7) . ?
C40 H40A 0.9900 . ?
C40 H40B 0.9900 . ?
C41 C42 1.519(6) . ?
C41 H41A 0.9900 . ?
C41 H41B 0.9900 . ?
C42 C43 1.525(6) . ?
C42 H42A 0.9900 . ?
C42 H42B 0.9900 . ?
C43 H43A 0.9900 . ?
C43 H43B 0.9900 . ?
C44 C45 1.499(7) . ?
C44 H44A 0.9900 . ?
C44 H44B 0.9900 . ?
C45 C46 1.475(8) . ?
C45 H45A 0.9900 . ?
C45 H45B 0.9900 . ?
C46 C47 1.504(8) . ?
C46 H46A 0.9900 . ?
C46 H46B 0.9900 . ?
C47 H47A 0.9900 . ?
C47 H47B 0.9900 . ?
